data_1100902
loop_
_publ_author_name
'Yamada, Junji'
'Fujiki, Michiya'
'Nomura, Kotohiro'

_publ_section_title
;
 A Vanadium(V) Alkylidene Complex Exhibiting Remarkable Catalytic
 Activity for Ring-Opening Metathesis Polymerization (ROMP)
;
_journal_issue 10
_journal_name_full Organometallics
_journal_page_first 2248
_journal_page_last 2250
_journal_paper_doi 10.1021/om0501834
_journal_volume 24
_journal_year 2005
_chemical_formula_moiety 'C17 H27 Cl2 N2 V '
_chemical_formula_sum 'C17 H27 Cl2 N2 V'
_chemical_formula_weight 381.26
_chemical_melting_point ?
_space_group_IT_number 2
_space_group_name_Hall '-P 1'
_space_group_name_H-M_alt 'P -1'
_symmetry_cell_setting triclinic
_symmetry_Int_Tables_number 2
_symmetry_space_group_name_Hall '-P 1'
_symmetry_space_group_name_H-M 'P -1'
_cell_angle_alpha 101.19(3)
_cell_angle_beta 111.44(4)
_cell_angle_gamma 101.37(3)
_cell_formula_units_Z 2
_cell_length_a 9.814(4)
_cell_length_b 9.861(4)
_cell_length_c 11.505(5)
_cell_measurement_reflns_used 10365
_cell_measurement_temperature 243.1
_cell_measurement_theta_max 27.5
_cell_measurement_theta_min 2.0
_cell_volume 971.9(7)
_diffrn_detector_area_resol_mean 10.00
_diffrn_measured_fraction_theta_full 0.9966
_diffrn_measured_fraction_theta_max 0.9966
_diffrn_measurement_device_type 'Rigaku RAXIS-RAPID'
_diffrn_measurement_method \w
_diffrn_radiation_type 'Mo K\a'
_diffrn_radiation_wavelength 0.7107
_diffrn_reflns_av_R_equivalents 0.037
_diffrn_reflns_limit_h_max 11
_diffrn_reflns_limit_h_min -12
_diffrn_reflns_limit_k_max 12
_diffrn_reflns_limit_k_min -12
_diffrn_reflns_limit_l_max 14
_diffrn_reflns_limit_l_min -14
_diffrn_reflns_number 9512
_diffrn_reflns_theta_full 27.48
_diffrn_reflns_theta_max 27.48
_exptl_absorpt_coefficient_mu 0.783
_exptl_absorpt_correction_T_max 0.791
_exptl_absorpt_correction_T_min 0.791
_exptl_absorpt_correction_type multi-scan
_exptl_absorpt_process_details
;
    Higashi, T. (1995). Program for Absorption Correction.
    Rigaku Corporation, Tokyo, Japan.
;
_exptl_crystal_colour brown
_exptl_crystal_density_diffrn 1.303
_exptl_crystal_density_meas ?
_exptl_crystal_density_method 'not measured'
_exptl_crystal_description prism
_exptl_crystal_F_000 400.00
_exptl_crystal_size_max 0.67
_exptl_crystal_size_mid 0.50
_exptl_crystal_size_min 0.30
_refine_diff_density_max 0.24
_refine_diff_density_min -0.65
_refine_ls_extinction_coef ?
_refine_ls_extinction_method none
_refine_ls_goodness_of_fit_ref 1.056
_refine_ls_hydrogen_treatment mixed
_refine_ls_number_parameters 295
_refine_ls_number_reflns 3819
_refine_ls_R_factor_gt 0.0360
_refine_ls_shift/su_max 0.0000
_refine_ls_structure_factor_coef F
_refine_ls_weighting_details
;
    Chebychev polynomial with 3 parameters (Carruthers & Watkin, 1979)
    19.2628    0.2819    15.7880
;
_refine_ls_weighting_scheme calc
_refine_ls_wR_factor_ref 0.0450
_reflns_number_gt 3819
_reflns_number_total 4443
_reflns_threshold_expression F^2^>2.0\s(F^2^)
_cod_original_formula_sum 'C17 H27 Cl2 N2 V '
_cod_database_code 1100902

loop_
_symmetry_equiv_pos_site_id
_symmetry_equiv_pos_as_xyz
1 +X,+Y,+Z
2 -X,-Y,-Z

loop_
_atom_site_label
_atom_site_type_symbol
_atom_site_fract_x
_atom_site_fract_y
_atom_site_fract_z
_atom_site_U_iso_or_equiv
_atom_site_adp_type
_atom_site_occupancy
_atom_site_symmetry_multiplicity
_atom_site_calc_flag
_atom_site_refinement_flags
_atom_site_disorder_assembly
_atom_site_disorder_group
V(1) V 0.95458(3) 0.37802(2) 1.31172(3) 0.03650(7) Uani 1.00 1 d . . .
Cl(1) Cl 0.96971(5) 0.60837(4) 1.40645(4) 0.0457(1) Uani 1.00 1 d . . .
Cl(2) Cl 1.16963(4) 0.31305(5) 1.35910(4) 0.0469(1) Uani 1.00 1 d . . .
N(1) N 0.8963(1) 0.3705(1) 1.1551(1) 0.0395(3) Uani 1.00 1 d . . .
N(2) N 0.7968(1) 0.2392(1) 1.2977(1) 0.0353(3) Uani 1.00 1 d . . .
C(1) C 0.8506(2) 0.3660(1) 1.0266(2) 0.0398(4) Uani 1.00 1 d . . .
C(2) C 0.7643(2) 0.4582(2) 0.9789(2) 0.0462(4) Uani 1.00 1 d . . .
C(3) C 0.7238(2) 0.4551(2) 0.8496(2) 0.0582(5) Uani 1.00 1 d . . .
C(4) C 0.7647(2) 0.3659(2) 0.7697(2) 0.0610(5) Uani 1.00 1 d . . .
C(5) C 0.8471(2) 0.2745(2) 0.8164(2) 0.0555(5) Uani 1.00 1 d . . .
C(6) C 0.8913(2) 0.2724(2) 0.9447(2) 0.0455(4) Uani 1.00 1 d . . .
C(7) C 0.7224(3) 0.5569(2) 1.0670(2) 0.0623(6) Uani 1.00 1 d . . .
C(8) C 0.9817(3) 0.1751(2) 0.9959(2) 0.0579(6) Uani 1.00 1 d . . .
C(9) C 0.6912(1) 0.1425(1) 1.2963(1) 0.0329(3) Uani 1.00 1 d . . .
C(10) C 0.5483(2) 0.1844(2) 1.2996(1) 0.0404(4) Uani 1.00 1 d . . .
C(11) C 0.4874(3) 0.1209(3) 1.3884(2) 0.0586(6) Uani 1.00 1 d . . .
C(12) C 0.4232(3) 0.1342(4) 1.1608(2) 0.0763(7) Uani 1.00 1 d . . .
C(13) C 0.5873(2) 0.3491(2) 1.3496(3) 0.0573(6) Uani 1.00 1 d . . .
C(14) C 0.7154(2) -0.0090(2) 1.2940(2) 0.0441(4) Uani 1.00 1 d . . .
C(15) C 0.7738(3) -0.0175(3) 1.4350(3) 0.0689(7) Uani 1.00 1 d . . .
C(16) C 0.5716(3) -0.1347(2) 1.2054(3) 0.0739(7) Uani 1.00 1 d . . .
C(17) C 0.8386(3) -0.0250(2) 1.2458(3) 0.0635(6) Uani 1.00 1 d . . .
H(1) H 0.665(3) 0.521(3) 0.815(2) 0.065(6) Uiso 1.00 1 c . . .
H(2) H 0.737(3) 0.362(3) 0.682(3) 0.071(7) Uiso 1.00 1 c . . .
H(3) H 0.874(3) 0.212(2) 0.764(2) 0.048(5) Uiso 1.00 1 c . . .
H(4) H 0.678(4) 0.618(4) 1.032(4) 0.11(1) Uiso 1.00 1 c . . .
H(5) H 0.6531 0.5013 1.0920 0.077 Uiso 1.00 1 c R . .
H(6) H 0.8122 0.6136 1.1426 0.077 Uiso 1.00 1 c R . .
H(7) H 1.077(3) 0.224(3) 1.058(2) 0.058(6) Uiso 1.00 1 c . . .
H(8) H 0.9308 0.1181 1.0340 0.078 Uiso 1.00 1 c R . .
H(9) H 0.9918 0.1136 0.9269 0.078 Uiso 1.00 1 c R . .
H(10) H 0.461(3) 0.011(3) 1.366(3) 0.086(9) Uiso 1.00 1 c . . .
H(11) H 0.399(3) 0.156(3) 1.390(3) 0.076(7) Uiso 1.00 1 c . . .
H(12) H 0.568(3) 0.154(3) 1.476(3) 0.070(7) Uiso 1.00 1 c . . .
H(13) H 0.334(5) 0.162(4) 1.152(4) 0.11(1) Uiso 1.00 1 c . . .
H(14) H 0.378(4) 0.025(3) 1.125(3) 0.081(8) Uiso 1.00 1 c . . .
H(15) H 0.465(3) 0.172(3) 1.108(3) 0.074(7) Uiso 1.00 1 c . . .
H(16) H 0.619(3) 0.398(2) 1.300(2) 0.054(6) Uiso 1.00 1 c . . .
H(17) H 0.497(3) 0.378(3) 1.357(3) 0.072(7) Uiso 1.00 1 c . . .
H(18) H 0.672(3) 0.394(3) 1.441(3) 0.074(7) Uiso 1.00 1 c . . .
H(19) H 0.801(3) -0.105(3) 1.428(3) 0.082(8) Uiso 1.00 1 c . . .
H(20) H 0.695(4) -0.026(3) 1.466(3) 0.091(9) Uiso 1.00 1 c . . .
H(21) H 0.876(4) 0.074(4) 1.498(4) 0.11(1) Uiso 1.00 1 c . . .
H(22) H 0.484(4) -0.132(3) 1.228(3) 0.089(9) Uiso 1.00 1 c . . .
H(23) H 0.598(3) -0.231(3) 1.210(3) 0.084(8) Uiso 1.00 1 c . . .
H(24) H 0.526(4) -0.139(4) 1.111(4) 0.10(1) Uiso 1.00 1 c . . .
H(25) H 0.936(3) 0.045(3) 1.297(3) 0.069(7) Uiso 1.00 1 c . . .
H(26) H 0.815(3) -0.009(3) 1.165(3) 0.061(6) Uiso 1.00 1 c . . .
H(27) H 0.853(5) -0.128(4) 1.243(4) 0.12(1) Uiso 1.00 1 c . . .

loop_
_atom_type_symbol
_atom_type_description
_atom_type_scat_dispersion_real
_atom_type_scat_dispersion_imag
_atom_type_scat_source
C C 0.003 0.002
;
International Tables for Crystallography
(1992, Vol. C, Tables 4.2.6.8 and 6.1.1.4)
;
H H 0.000 0.000
;
International Tables for Crystallography
(1992, Vol. C, Table 6.1.1.4)
;
Cl Cl 0.148 0.159
;
International Tables for Crystallography
(1992, Vol. C, Tables 4.2.6.8 and 6.1.1.4)
;
N N 0.006 0.003
;
International Tables for Crystallography
(1992, Vol. C, Tables 4.2.6.8 and 6.1.1.4)
;
V V 0.300 0.529
;
International Tables for Crystallography
(1992, Vol. C, Tables 4.2.6.8 and 6.1.1.4)
;
